data_4034020
loop_
_publ_author_name
'R\'emond, Maxime'
'Zheng, Zheng'
'Jeanneau, Erwann'
'Andraud, Chantal'
'Bretonni\`ere, Yann'
'Redon, S\'ebastien'

_publ_section_title
;
 4,5,5-Trimethyl-2,5-dihydrofuran-Based Electron-Withdrawing Groups for
 NIR-Emitting Push-Pull Dipolar Fluorophores.
;
_journal_issue 16
_journal_name_full 'The Journal of organic chemistry'
_journal_page_first 9965
_journal_page_last 9974
_journal_paper_doi 10.1021/acs.joc.9b01120
_journal_volume 84
_journal_year 2019
_chemical_formula_moiety 'C46 H39 N3 O3 S1'
_chemical_formula_sum 'C46 H39 N3 O3 S'
_chemical_formula_weight 713.90
_space_group_IT_number 2
_space_group_name_Hall '-P 1'
_space_group_name_H-M_alt 'P -1'
_symmetry_cell_setting triclinic
_symmetry_space_group_name_Hall '-P 1'
_symmetry_space_group_name_H-M 'P -1'
_atom_sites_solution_hydrogens difmap
_atom_sites_solution_primary direct
_cell_angle_alpha 65.759(11)
_cell_angle_beta 79.321(10)
_cell_angle_gamma 87.886(10)
_cell_formula_units_Z 2
_cell_length_a 11.8120(13)
_cell_length_b 12.9977(16)
_cell_length_c 13.5311(15)
_cell_measurement_reflns_used 5332
_cell_measurement_temperature 150.01(10)
_cell_measurement_theta_max 29.0490
_cell_measurement_theta_min 3.5140
_cell_volume 1859.7(4)
_computing_cell_refinement
; 
 CrysAlisPro (Rigaku Oxford Diffraction, 2017) 
;
_computing_data_collection 'Gemini, (Oxford Diffraction, 2006)'
_computing_data_reduction
; 
 CrysAlisPro (Rigaku Oxford Diffraction, 2017) 
;
_computing_molecular_graphics 'CAMERON (Watkin et al., 1996)'
_computing_publication_material 'CRYSTALS (Betteridge et al., 2003)'
_computing_structure_refinement 'CRYSTALS (Betteridge et al., 2003)'
_computing_structure_solution 'SIR97 (Altomare et al., 1999)'
_diffrn_ambient_environment N~2~
_diffrn_ambient_temperature 150.01(10)
_diffrn_detector 'CCD plate'
_diffrn_detector_area_resol_mean 10.4685
_diffrn_detector_type Atlas
_diffrn_measured_fraction_theta_full 0.998
_diffrn_measured_fraction_theta_max 0.883
_diffrn_measurement_device 'four-circle diffractometer'
_diffrn_measurement_device_type 'Xcalibur, Atlas, Gemini ultra'
_diffrn_measurement_method \w
_diffrn_radiation_monochromator graphite
_diffrn_radiation_probe x-ray
_diffrn_radiation_type 'Mo K\a'
_diffrn_radiation_wavelength 0.71073
_diffrn_reflns_av_R_equivalents 0.058
_diffrn_reflns_limit_h_max 15
_diffrn_reflns_limit_h_min -15
_diffrn_reflns_limit_k_max 16
_diffrn_reflns_limit_k_min -17
_diffrn_reflns_limit_l_max 18
_diffrn_reflns_limit_l_min -18
_diffrn_reflns_number 27806
_diffrn_reflns_theta_full 26.510
_diffrn_reflns_theta_max 29.338
_diffrn_reflns_theta_min 3.143
_diffrn_source 'fine-focus sealed X-ray tube'
_diffrn_source_type 'Enhance (Mo) X-ray Source'
_diffrn_standards_number 0
_exptl_absorpt_coefficient_mu 0.134
_exptl_absorpt_correction_T_max 0.964
_exptl_absorpt_correction_T_min 0.924
_exptl_absorpt_correction_type analytical
_exptl_absorpt_process_details
;
CrysAlisPro 1.171.38.46 (Rigaku Oxford Diffraction, 2015)
Analytical numeric absorption correction using a multifaceted crystal
			model based on expressions derived by R.C. Clark & J.S. Reid.
(Clark, R. C. & Reid, J. S. (1995). Acta Cryst. A51, 887-897)
Empirical absorption correction using spherical harmonics,
 implemented in SCALE3 ABSPACK scaling algorithm.
;
_exptl_crystal_colour black
_exptl_crystal_density_diffrn 1.275
_exptl_crystal_density_method 'not measured'
_exptl_crystal_description plate
_exptl_crystal_F_000 752
_exptl_crystal_size_max 0.421
_exptl_crystal_size_mid 0.234
_exptl_crystal_size_min 0.168
_refine_diff_density_max 0.54
_refine_diff_density_min -0.53
_refine_ls_extinction_coef 124(6)
_refine_ls_extinction_method 'Larson (1970), Equation 22'
_refine_ls_goodness_of_fit_ref 1.0046
_refine_ls_hydrogen_treatment constr
_refine_ls_matrix_type full
_refine_ls_number_parameters 479
_refine_ls_number_reflns 8999
_refine_ls_number_restraints 0
_refine_ls_R_factor_all 0.0903
_refine_ls_R_factor_gt 0.0544
_refine_ls_shift/su_max 0.0002688
_refine_ls_shift/su_mean 0.0000214
_refine_ls_structure_factor_coef Fsqd
_refine_ls_weighting_details
;
 Method, part 1, Chebychev polynomial, (Watkin, 1994, Prince, 1982) 
 [weight] = 1.0/[A~0~*T~0~(x)+A~1~*T~1~(x) ... +A~n-1~]*T~n-1~(x)] 
 where A~i~ are the Chebychev coefficients listed below and x= Fcalc/Fmax 
 Method = Robust Weighting (Prince, 1982) 
 W = [weight] * [1-(deltaF/6*sigmaF)^2^]^2^ 
 A~i~ are: 
 0.129E+04 0.182E+04 0.101E+04 283. 
;
_refine_ls_weighting_scheme calc
_refine_ls_wR_factor_all 0.1273
_refine_ls_wR_factor_gt 0.0896
_refine_ls_wR_factor_ref 0.1273
_reflns_limit_h_max 15
_reflns_limit_h_min -14
_reflns_limit_k_max 17
_reflns_limit_k_min -15
_reflns_limit_l_max 18
_reflns_limit_l_min 0
_reflns_number_gt 6172
_reflns_number_total 9017
_reflns_threshold_expression I>2.0\s(I)
_oxford_diffrn_Wilson_B_factor 2.58
_oxford_diffrn_Wilson_scale 0.03
_oxford_refine_ls_r_factor_ref 0.0903
_oxford_refine_ls_scale 5.67(9)
_oxford_reflns_number_all 8999
_cod_data_source_file jo9b01120_si_006.cif
_cod_data_source_block I
_cod_original_sg_symbol_H-M 'P -1 '
_cod_original_formula_sum 'C46 H39 N3 O3 S1'
_cod_database_code 4034020
_oxdiff_exptl_absorpt_empirical_full_min 0.803
_oxdiff_exptl_absorpt_empirical_full_max 1.411
_oxdiff_exptl_absorpt_empirical_details
;
Empirical correction (ABSPACK) includes:
- Absorption correction using spherical harmonics
- Frame scaling
;
_oxford_refine_reflns_threshold_expression_ref I>-10.0\s(I)

loop_
_symmetry_equiv_pos_as_xyz
x,y,z
-x,-y,-z

loop_
_atom_site_label
_atom_site_type_symbol
_atom_site_fract_x
_atom_site_fract_y
_atom_site_fract_z
_atom_site_U_iso_or_equiv
_atom_site_occupancy
_atom_site_adp_type
_atom_site_refinement_flags_posn
S1 S 0.25004(6) 0.55865(6) 0.71517(6) 0.0310 1.0000 Uani .
O2 O 0.24424(16) 0.67274(16) 0.70536(17) 0.0387 1.0000 Uani .
O3 O 0.22806(17) 0.53674(18) 0.62415(16) 0.0398 1.0000 Uani .
C4 C 0.3899(2) 0.5128(2) 0.7386(2) 0.0282 1.0000 Uani .
C5 C 0.4603(2) 0.5551(2) 0.7924(2) 0.0295 1.0000 Uani .
O6 O 0.56264(15) 0.50722(16) 0.79046(16) 0.0334 1.0000 Uani .
C7 C 0.5678(2) 0.4287(2) 0.7369(2) 0.0301 1.0000 Uani .
C8 C 0.4505(2) 0.4381(2) 0.7045(2) 0.0279 1.0000 Uani .
C9 C 0.4141(2) 0.3753(2) 0.6488(2) 0.0292 1.0000 Uani .
C10 C 0.4832(2) 0.3091(2) 0.6114(2) 0.0286 1.0000 Uani .
C11 C 0.4565(2) 0.2481(2) 0.5487(2) 0.0272 1.0000 Uani .
C12 C 0.3440(2) 0.2278(2) 0.5376(2) 0.0270 1.0000 Uani .
C13 C 0.3288(2) 0.1721(2) 0.4730(2) 0.0263 1.0000 Uani .
C14 C 0.4251(2) 0.1378(2) 0.4173(2) 0.0275 1.0000 Uani .
C15 C 0.5361(2) 0.1571(2) 0.4278(2) 0.0297 1.0000 Uani .
C16 C 0.5506(2) 0.2099(2) 0.4947(2) 0.0300 1.0000 Uani .
H161 H 0.6255 0.2218 0.5042 0.0362 1.0000 Uiso R
H151 H 0.6006 0.1328 0.3903 0.0361 1.0000 Uiso R
C17 C 0.3850(2) 0.0831(2) 0.3545(2) 0.0280 1.0000 Uani .
C18 C 0.2639(2) 0.0786(2) 0.3763(2) 0.0282 1.0000 Uani .
C19 C 0.2177(2) 0.1421(2) 0.4476(2) 0.0274 1.0000 Uani .
C20 C 0.1656(2) 0.2545(2) 0.3782(2) 0.0334 1.0000 Uani .
C21 C 0.0516(3) 0.2438(3) 0.3449(3) 0.0411 1.0000 Uani .
H212 H 0.0278 0.3192 0.3015 0.0615 1.0000 Uiso R
H211 H 0.0622 0.2004 0.2996 0.0620 1.0000 Uiso R
H213 H -0.0085 0.2060 0.4107 0.0619 1.0000 Uiso R
H201 H 0.2228 0.2944 0.3116 0.0395 1.0000 Uiso R
H202 H 0.1540 0.2993 0.4225 0.0398 1.0000 Uiso R
C22 C 0.1297(2) 0.0711(2) 0.5525(2) 0.0309 1.0000 Uani .
C23 C 0.1757(2) -0.0345(2) 0.6334(2) 0.0391 1.0000 Uani .
H232 H 0.1166 -0.0722 0.6984 0.0587 1.0000 Uiso R
H233 H 0.1999 -0.0865 0.5994 0.0587 1.0000 Uiso R
H231 H 0.2415 -0.0150 0.6577 0.0585 1.0000 Uiso R
H222 H 0.0655 0.0473 0.5282 0.0376 1.0000 Uiso R
H221 H 0.0981 0.1188 0.5905 0.0366 1.0000 Uiso R
C24 C 0.2048(2) 0.0261(2) 0.3288(2) 0.0315 1.0000 Uani .
C25 C 0.2672(2) -0.0167(2) 0.2568(2) 0.0321 1.0000 Uani .
N26 N 0.2080(2) -0.0633(2) 0.20092(18) 0.0349 1.0000 Uani .
C27 C 0.1254(2) -0.1533(2) 0.2625(2) 0.0303 1.0000 Uani .
C28 C 0.0286(2) -0.1654(2) 0.2224(2) 0.0338 1.0000 Uani .
C29 C -0.0487(2) -0.2573(2) 0.2836(2) 0.0374 1.0000 Uani .
C30 C -0.0328(2) -0.3374(2) 0.3856(2) 0.0367 1.0000 Uani .
C31 C 0.0620(2) -0.3240(2) 0.4273(2) 0.0359 1.0000 Uani .
C32 C 0.1403(2) -0.2332(2) 0.3665(2) 0.0331 1.0000 Uani .
H321 H 0.2054 -0.2242 0.3951 0.0401 1.0000 Uiso R
H311 H 0.0734 -0.3776 0.4971 0.0426 1.0000 Uiso R
H301 H -0.0865 -0.4015 0.4282 0.0439 1.0000 Uiso R
H291 H -0.1128 -0.2652 0.2542 0.0457 1.0000 Uiso R
H281 H 0.0142 -0.1119 0.1552 0.0402 1.0000 Uiso R
C33 C 0.2293(2) -0.0104(2) 0.0837(2) 0.0324 1.0000 Uani .
C34 C 0.2300(2) -0.0736(2) 0.0214(2) 0.0352 1.0000 Uani .
C35 C 0.2542(3) -0.0207(3) -0.0930(2) 0.0413 1.0000 Uani .
C36 C 0.2799(3) 0.0945(3) -0.1468(2) 0.0455 1.0000 Uani .
C37 C 0.2797(3) 0.1571(3) -0.0851(3) 0.0456 1.0000 Uani .
C38 C 0.2537(3) 0.1056(2) 0.0292(2) 0.0393 1.0000 Uani .
H381 H 0.2528 0.1485 0.0707 0.0471 1.0000 Uiso R
H371 H 0.2958 0.2359 -0.1211 0.0554 1.0000 Uiso R
H361 H 0.2964 0.1293 -0.2239 0.0551 1.0000 Uiso R
H351 H 0.2529 -0.0640 -0.1346 0.0503 1.0000 Uiso R
H341 H 0.2156 -0.1534 0.0574 0.0419 1.0000 Uiso R
C39 C 0.3874(2) -0.0093(2) 0.2336(2) 0.0333 1.0000 Uani .
C40 C 0.4472(2) 0.0396(2) 0.2836(2) 0.0319 1.0000 Uani .
H401 H 0.5280 0.0425 0.2703 0.0379 1.0000 Uiso R
H391 H 0.4284 -0.0372 0.1845 0.0396 1.0000 Uiso R
H241 H 0.1235 0.0206 0.3433 0.0384 1.0000 Uiso R
H121 H 0.2803 0.2549 0.5722 0.0314 1.0000 Uiso R
H101 H 0.5592 0.3028 0.6255 0.0345 1.0000 Uiso R
H91 H 0.3382 0.3836 0.6364 0.0351 1.0000 Uiso R
C41 C 0.6694(2) 0.4741(2) 0.6403(2) 0.0349 1.0000 Uani .
H411 H 0.6829 0.4232 0.6031 0.0523 1.0000 Uiso R
H412 H 0.6543 0.5494 0.5896 0.0516 1.0000 Uiso R
H413 H 0.7366 0.4768 0.6712 0.0523 1.0000 Uiso R
C42 C 0.5870(3) 0.3131(2) 0.8248(2) 0.0389 1.0000 Uani .
H421 H 0.5985 0.2583 0.7927 0.0577 1.0000 Uiso R
H422 H 0.5221 0.2883 0.8858 0.0577 1.0000 Uiso R
H423 H 0.6534 0.3184 0.8541 0.0583 1.0000 Uiso R
C43 C 0.4464(2) 0.6271(2) 0.8441(2) 0.0316 1.0000 Uani .
C44 C 0.3462(2) 0.6834(2) 0.8672(3) 0.0378 1.0000 Uani .
N45 N 0.2728(2) 0.7305(3) 0.8952(3) 0.0578 1.0000 Uani .
C46 C 0.5419(3) 0.6473(2) 0.8859(2) 0.0366 1.0000 Uani .
N47 N 0.6165(3) 0.6654(3) 0.9210(3) 0.0546 1.0000 Uani .
C48 C 0.1552(2) 0.4701(2) 0.8362(2) 0.0319 1.0000 Uani .
C49 C 0.0459(2) 0.4446(3) 0.8257(3) 0.0390 1.0000 Uani .
C50 C -0.0312(3) 0.3797(3) 0.9218(3) 0.0493 1.0000 Uani .
C51 C 0.0003(3) 0.3418(3) 1.0241(3) 0.0489 1.0000 Uani .
C52 C 0.1094(3) 0.3672(3) 1.0319(3) 0.0461 1.0000 Uani .
C53 C 0.1876(3) 0.4323(3) 0.9376(2) 0.0402 1.0000 Uani .
H531 H 0.2624 0.4500 0.9434 0.0484 1.0000 Uiso R
H521 H 0.1318 0.3407 1.1002 0.0550 1.0000 Uiso R
H511 H -0.0527 0.2972 1.0887 0.0593 1.0000 Uiso R
H501 H -0.1048 0.3616 0.9168 0.0591 1.0000 Uiso R
H491 H 0.0253 0.4697 0.7557 0.0473 1.0000 Uiso R

loop_
_atom_site_aniso_label
_atom_site_aniso_U_11
_atom_site_aniso_U_22
_atom_site_aniso_U_33
_atom_site_aniso_U_23
_atom_site_aniso_U_13
_atom_site_aniso_U_12
S1 0.0244(3) 0.0323(3) 0.0347(3) -0.0130(3) -0.0036(2) 0.0014(2)
O2 0.0301(10) 0.0299(10) 0.0503(12) -0.0126(9) -0.0027(9) -0.0001(8)
O3 0.0312(10) 0.0543(13) 0.0378(11) -0.0218(10) -0.0095(8) 0.0047(9)
C4 0.0251(12) 0.0296(12) 0.0290(12) -0.0117(10) -0.0030(10) -0.0011(9)
C5 0.0274(12) 0.0284(12) 0.0309(13) -0.0118(10) -0.0019(10) -0.0000(10)
O6 0.0279(9) 0.0384(10) 0.0437(11) -0.0255(9) -0.0100(8) 0.0054(8)
C7 0.0283(13) 0.0319(13) 0.0357(14) -0.0185(11) -0.0080(10) 0.0014(10)
C8 0.0252(12) 0.0283(12) 0.0274(12) -0.0095(10) -0.0027(10) -0.0021(9)
C9 0.0264(12) 0.0317(13) 0.0298(12) -0.0126(11) -0.0049(10) -0.0036(10)
C10 0.0249(12) 0.0306(13) 0.0295(12) -0.0116(10) -0.0039(10) -0.0031(10)
C11 0.0273(12) 0.0280(12) 0.0253(12) -0.0102(10) -0.0037(10) -0.0016(9)
C12 0.0228(11) 0.0281(12) 0.0290(12) -0.0116(10) -0.0014(9) -0.0020(9)
C13 0.0241(12) 0.0259(12) 0.0275(12) -0.0101(10) -0.0027(9) -0.0030(9)
C14 0.0276(12) 0.0273(12) 0.0261(12) -0.0099(10) -0.0037(10) -0.0015(9)
C15 0.0224(12) 0.0330(13) 0.0335(13) -0.0149(11) -0.0011(10) -0.0006(10)
C16 0.0233(12) 0.0333(13) 0.0329(13) -0.0134(11) -0.0036(10) -0.0026(10)
C17 0.0256(12) 0.0291(12) 0.0288(12) -0.0129(10) -0.0005(10) -0.0018(9)
C18 0.0259(12) 0.0299(12) 0.0282(12) -0.0124(10) -0.0016(10) -0.0025(10)
C19 0.0246(12) 0.0310(13) 0.0277(12) -0.0141(10) -0.0022(10) -0.0012(10)
C20 0.0284(13) 0.0381(14) 0.0345(14) -0.0169(12) -0.0023(11) -0.0007(11)
C21 0.0369(15) 0.0455(17) 0.0448(17) -0.0207(14) -0.0123(13) 0.0050(13)
C22 0.0235(12) 0.0367(14) 0.0338(13) -0.0184(11) 0.0021(10) -0.0047(10)
C23 0.0333(14) 0.0411(16) 0.0382(15) -0.0135(13) -0.0009(12) -0.0050(12)
C24 0.0251(12) 0.0383(14) 0.0322(13) -0.0169(11) -0.0009(10) -0.0046(10)
C25 0.0362(14) 0.0318(13) 0.0298(13) -0.0139(11) -0.0050(11) -0.0057(11)
N26 0.0408(13) 0.0373(12) 0.0271(11) -0.0152(10) -0.0007(10) -0.0104(10)
C27 0.0309(13) 0.0325(13) 0.0291(13) -0.0162(11) -0.0010(10) -0.0010(10)
C28 0.0354(14) 0.0358(14) 0.0325(13) -0.0164(12) -0.0064(11) 0.0016(11)
C29 0.0299(14) 0.0433(16) 0.0447(16) -0.0255(14) -0.0024(12) -0.0023(11)
C30 0.0337(14) 0.0331(14) 0.0425(16) -0.0183(12) 0.0030(12) -0.0053(11)
C31 0.0376(15) 0.0313(14) 0.0363(14) -0.0136(12) -0.0019(12) 0.0032(11)
C32 0.0314(13) 0.0343(14) 0.0357(14) -0.0170(12) -0.0047(11) -0.0000(11)
C33 0.0346(14) 0.0349(14) 0.0282(13) -0.0145(11) -0.0025(11) -0.0017(11)
C34 0.0406(15) 0.0328(14) 0.0329(14) -0.0151(11) -0.0046(12) 0.0012(11)
C35 0.0501(18) 0.0442(17) 0.0329(14) -0.0197(13) -0.0063(13) 0.0028(13)
C36 0.058(2) 0.0448(17) 0.0279(14) -0.0094(13) -0.0060(13) -0.0007(15)
C37 0.0557(19) 0.0372(16) 0.0381(16) -0.0102(13) -0.0067(14) -0.0051(14)
C38 0.0462(17) 0.0369(15) 0.0375(15) -0.0186(13) -0.0058(13) -0.0027(12)
C39 0.0345(14) 0.0364(14) 0.0302(13) -0.0174(11) 0.0007(11) -0.0007(11)
C40 0.0267(13) 0.0363(14) 0.0339(13) -0.0174(11) -0.0010(10) -0.0002(10)
C41 0.0268(13) 0.0367(14) 0.0436(16) -0.0198(13) -0.0045(11) 0.0000(11)
C42 0.0415(16) 0.0376(15) 0.0416(16) -0.0180(13) -0.0139(13) 0.0049(12)
C43 0.0305(13) 0.0304(13) 0.0342(14) -0.0151(11) -0.0016(11) -0.0017(10)
C44 0.0323(14) 0.0375(15) 0.0474(17) -0.0237(13) -0.0006(12) -0.0029(11)
N45 0.0390(15) 0.0599(18) 0.087(2) -0.0491(18) 0.0044(15) -0.0027(13)
C46 0.0424(16) 0.0336(14) 0.0380(15) -0.0192(12) -0.0068(12) 0.0028(12)
N47 0.0610(18) 0.0557(18) 0.0621(19) -0.0322(15) -0.0284(15) 0.0058(14)
C48 0.0247(12) 0.0304(13) 0.0411(15) -0.0169(11) -0.0015(11) -0.0004(10)
C49 0.0292(14) 0.0451(16) 0.0474(17) -0.0248(14) -0.0039(12) 0.0006(12)
C50 0.0279(15) 0.058(2) 0.061(2) -0.0279(17) 0.0044(14) -0.0104(14)
C51 0.0359(16) 0.0469(18) 0.053(2) -0.0165(15) 0.0091(14) -0.0074(13)
C52 0.0407(17) 0.0507(19) 0.0386(16) -0.0127(14) -0.0003(13) -0.0022(14)
C53 0.0316(14) 0.0428(16) 0.0410(16) -0.0141(13) -0.0009(12) -0.0038(12)

loop_
_atom_type_symbol
_atom_type_scat_dispersion_real
_atom_type_scat_dispersion_imag
_atom_type_scat_Cromer_Mann_a1
_atom_type_scat_Cromer_Mann_b1
_atom_type_scat_Cromer_Mann_a2
_atom_type_scat_Cromer_Mann_b2
_atom_type_scat_Cromer_Mann_a3
_atom_type_scat_Cromer_Mann_b3
_atom_type_scat_Cromer_Mann_a4
_atom_type_scat_Cromer_Mann_b4
_atom_type_scat_Cromer_Mann_c
_atom_type_scat_source
C 0.0033 0.0016 2.3100 20.8439 1.0200 10.2075 1.5886 0.5687 0.8650 51.6512 0.2156 'International Tables Vol C 4.2.6.8 and 6.1.1.4'
H 0.0000 0.0000 0.4930 10.5109 0.3229 26.1257 0.1402 3.1424 0.0408 57.7998 0.0030 'International Tables Vol C 4.2.6.8 and 6.1.1.4'
N 0.0061 0.0033 12.2126 0.0057 3.1322 9.8933 2.0125 28.9975 1.1663 0.5826 -11.5290 'International Tables Vol C 4.2.6.8 and 6.1.1.4'
O 0.0106 0.0060 3.0485 13.2771 2.2868 5.7011 1.5463 0.3239 0.8670 32.9089 0.2508 'International Tables Vol C 4.2.6.8 and 6.1.1.4'
S 0.1246 0.1234 6.9053 1.4679 5.2034 22.2151 1.4379 0.2536 1.5863 56.1720 0.8669 'International Tables Vol C 4.2.6.8 and 6.1.1.4'

loop_
_geom_angle_atom_site_label_1
_geom_angle_atom_site_label_2
_geom_angle_atom_site_label_3
_geom_angle
_geom_angle_publ_flag
O2 S1 O3 117.90(13) yes
O2 S1 C4 107.51(12) yes
O3 S1 C4 107.97(12) yes
O2 S1 C48 109.31(12) yes
O3 S1 C48 108.49(13) yes
C4 S1 C48 104.88(12) yes
S1 C4 C5 124.40(19) yes
S1 C4 C8 126.1(2) yes
C5 C4 C8 109.4(2) yes
C4 C5 O6 108.5(2) yes
C4 C5 C43 136.2(2) yes
O6 C5 C43 115.2(2) yes
C5 O6 C7 111.27(19) yes
O6 C7 C8 102.7(2) yes
O6 C7 C41 104.8(2) yes
C8 C7 C41 114.9(2) yes
O6 C7 C42 105.7(2) yes
C8 C7 C42 113.8(2) yes
C41 C7 C42 113.4(2) yes
C7 C8 C4 108.1(2) yes
C7 C8 C9 123.5(2) yes
C4 C8 C9 128.4(2) yes
C8 C9 C10 124.0(2) yes
C8 C9 H91 116.9 no
C10 C9 H91 119.0 no
C9 C10 C11 127.9(2) yes
C9 C10 H101 116.5 no
C11 C10 H101 115.5 no
C10 C11 C12 124.2(2) yes
C10 C11 C16 116.6(2) yes
C12 C11 C16 119.1(2) yes
C11 C12 C13 119.4(2) yes
C11 C12 H121 119.6 no
C13 C12 H121 121.0 no
C12 C13 C14 120.1(2) yes
C12 C13 C19 129.0(2) yes
C14 C13 C19 110.8(2) yes
C13 C14 C15 120.9(2) yes
C13 C14 C17 108.8(2) yes
C15 C14 C17 130.3(2) yes
C14 C15 C16 118.7(2) yes
C14 C15 H151 120.2 no
C16 C15 H151 121.0 no
C11 C16 C15 121.6(2) yes
C11 C16 H161 118.7 no
C15 C16 H161 119.7 no
C14 C17 C18 108.3(2) yes
C14 C17 C40 130.1(2) yes
C18 C17 C40 121.6(2) yes
C17 C18 C19 110.9(2) yes
C17 C18 C24 119.3(2) yes
C19 C18 C24 129.7(2) yes
C18 C19 C13 100.9(2) yes
C18 C19 C20 110.5(2) yes
C13 C19 C20 107.5(2) yes
C18 C19 C22 113.7(2) yes
C13 C19 C22 113.1(2) yes
C20 C19 C22 110.7(2) yes
C19 C20 C21 116.3(2) yes
C19 C20 H201 107.5 no
C21 C20 H201 108.9 no
C19 C20 H202 106.8 no
C21 C20 H202 108.4 no
H201 C20 H202 108.7 no
C20 C21 H212 108.9 no
C20 C21 H211 109.4 no
H212 C21 H211 108.9 no
C20 C21 H213 110.6 no
H212 C21 H213 109.3 no
H211 C21 H213 109.7 no
C19 C22 C23 115.3(2) yes
C19 C22 H222 107.3 no
C23 C22 H222 107.7 no
C19 C22 H221 109.4 no
C23 C22 H221 109.4 no
H222 C22 H221 107.5 no
C22 C23 H232 110.2 no
C22 C23 H233 110.6 no
H232 C23 H233 109.0 no
C22 C23 H231 110.4 no
H232 C23 H231 107.7 no
H233 C23 H231 108.8 no
C18 C24 C25 119.1(2) yes
C18 C24 H241 120.9 no
C25 C24 H241 120.0 no
C24 C25 N26 119.9(2) yes
C24 C25 C39 121.2(2) yes
N26 C25 C39 118.9(2) yes
C25 N26 C27 119.7(2) yes
C25 N26 C33 117.4(2) yes
C27 N26 C33 122.7(2) yes
N26 C27 C28 121.6(2) yes
N26 C27 C32 119.9(2) yes
C28 C27 C32 118.5(2) yes
C27 C28 C29 120.0(3) yes
C27 C28 H281 120.7 no
C29 C28 H281 119.3 no
C28 C29 C30 121.4(3) yes
C28 C29 H291 118.7 no
C30 C29 H291 119.8 no
C29 C30 C31 118.8(3) yes
C29 C30 H301 121.4 no
C31 C30 H301 119.8 no
C30 C31 C32 120.3(3) yes
C30 C31 H311 119.7 no
C32 C31 H311 120.0 no
C27 C32 C31 120.9(3) yes
C27 C32 H321 118.9 no
C31 C32 H321 120.2 no
N26 C33 C34 120.9(2) yes
N26 C33 C38 120.1(2) yes
C34 C33 C38 119.0(3) yes
C33 C34 C35 120.1(3) yes
C33 C34 H341 120.1 no
C35 C34 H341 119.9 no
C34 C35 C36 120.8(3) yes
C34 C35 H351 119.5 no
C36 C35 H351 119.8 no
C35 C36 C37 119.2(3) yes
C35 C36 H361 120.1 no
C37 C36 H361 120.7 no
C36 C37 C38 120.6(3) yes
C36 C37 H371 119.8 no
C38 C37 H371 119.6 no
C33 C38 C37 120.4(3) yes
C33 C38 H381 119.2 no
C37 C38 H381 120.3 no
C25 C39 C40 120.1(2) yes
C25 C39 H391 120.5 no
C40 C39 H391 119.4 no
C17 C40 C39 118.7(2) yes
C17 C40 H401 120.8 no
C39 C40 H401 120.5 no
C7 C41 H411 110.2 no
C7 C41 H412 109.6 no
H411 C41 H412 111.0 no
C7 C41 H413 106.8 no
H411 C41 H413 109.0 no
H412 C41 H413 110.0 no
C7 C42 H421 109.9 no
C7 C42 H422 111.1 no
H421 C42 H422 109.7 no
C7 C42 H423 109.2 no
H421 C42 H423 109.8 no
H422 C42 H423 107.1 no
C5 C43 C44 128.7(3) yes
C5 C43 C46 117.9(2) yes
C44 C43 C46 113.3(2) yes
C43 C44 N45 171.1(3) yes
C43 C46 N47 177.8(3) yes
S1 C48 C49 117.7(2) yes
S1 C48 C53 120.6(2) yes
C49 C48 C53 121.6(3) yes
C48 C49 C50 117.9(3) yes
C48 C49 H491 120.8 no
C50 C49 H491 121.4 no
C49 C50 C51 121.0(3) yes
C49 C50 H501 119.4 no
C51 C50 H501 119.7 no
C50 C51 C52 120.0(3) yes
C50 C51 H511 120.2 no
C52 C51 H511 119.9 no
C51 C52 C53 120.2(3) yes
C51 C52 H521 120.5 no
C53 C52 H521 119.2 no
C52 C53 C48 119.4(3) yes
C52 C53 H531 120.0 no
C48 C53 H531 120.6 no

loop_
_geom_bond_atom_site_label_1
_geom_bond_atom_site_label_2
_geom_bond_distance
_geom_bond_publ_flag
S1 O2 1.434(2) yes
S1 O3 1.441(2) yes
S1 C4 1.776(3) yes
S1 C48 1.769(3) yes
C4 C5 1.451(4) yes
C4 C8 1.364(4) yes
C5 O6 1.340(3) yes
C5 C43 1.370(4) yes
O6 C7 1.468(3) yes
C7 C8 1.516(3) yes
C7 C41 1.527(4) yes
C7 C42 1.526(4) yes
C8 C9 1.439(3) yes
C9 C10 1.347(4) yes
C9 H91 0.937 no
C10 C11 1.456(3) yes
C10 H101 0.946 no
C11 C12 1.412(3) yes
C11 C16 1.403(3) yes
C12 C13 1.381(3) yes
C12 H121 0.946 no
C13 C14 1.408(3) yes
C13 C19 1.519(3) yes
C14 C15 1.388(3) yes
C14 C17 1.456(3) yes
C15 C16 1.377(4) yes
C15 H151 0.953 no
C16 H161 0.945 no
C17 C18 1.404(3) yes
C17 C40 1.391(3) yes
C18 C19 1.528(3) yes
C18 C24 1.389(3) yes
C19 C20 1.555(4) yes
C19 C22 1.547(3) yes
C20 C21 1.524(4) yes
C20 H201 0.977 no
C20 H202 0.984 no
C21 H212 0.975 no
C21 H211 0.980 no
C21 H213 0.986 no
C22 C23 1.520(4) yes
C22 H222 0.986 no
C22 H221 0.981 no
C23 H232 0.973 no
C23 H233 0.970 no
C23 H231 0.977 no
C24 C25 1.397(4) yes
C24 H241 0.943 no
C25 N26 1.426(3) yes
C25 C39 1.393(4) yes
N26 C27 1.412(3) yes
N26 C33 1.422(3) yes
C27 C28 1.393(4) yes
C27 C32 1.403(4) yes
C28 C29 1.391(4) yes
C28 H281 0.932 no
C29 C30 1.388(4) yes
C29 H291 0.945 no
C30 C31 1.389(4) yes
C30 H301 0.969 no
C31 C32 1.388(4) yes
C31 H311 0.947 no
C32 H321 0.953 no
C33 C34 1.396(4) yes
C33 C38 1.393(4) yes
C34 C35 1.389(4) yes
C34 H341 0.954 no
C35 C36 1.385(4) yes
C35 H351 0.947 no
C36 C37 1.386(4) yes
C36 H361 0.935 no
C37 C38 1.386(4) yes
C37 H371 0.944 no
C38 H381 0.940 no
C39 C40 1.387(4) yes
C39 H391 0.935 no
C40 H401 0.937 no
C41 H411 0.976 no
C41 H412 0.970 no
C41 H413 0.971 no
C42 H421 0.969 no
C42 H422 0.969 no
C42 H423 0.959 no
C43 C44 1.421(4) yes
C43 C46 1.429(4) yes
C44 N45 1.141(4) yes
C46 N47 1.148(4) yes
C48 C49 1.391(4) yes
C48 C53 1.377(4) yes
C49 C50 1.396(4) yes
C49 H491 0.943 no
C50 C51 1.383(5) yes
C50 H501 0.930 no
C51 C52 1.375(4) yes
C51 H511 0.949 no
C52 C53 1.390(4) yes
C52 H521 0.930 no
C53 H531 0.946 no

loop_
_geom_hbond_atom_site_label_D
_geom_hbond_atom_site_label_H
_geom_hbond_atom_site_label_A
_geom_hbond_site_symmetry_A
_geom_hbond_angle_DHA
_geom_hbond_distance_DH
_geom_hbond_distance_HA
_geom_hbond_distance_DA
_geom_hbond_publ_flag
C35 H351 N45 1_544 137 0.95 2.54 3.300(4) yes
C9 H91 O3 . 126 0.94 2.30 2.950(4) yes
C53 H531 N47 2_667 129 0.95 2.49 3.171(4) yes
C51 H511 N45 2_567 126 0.95 2.59 3.250(4) yes
